data_2232075
loop_
_publ_author_name
'Fun, Hoong-Kun'
'Hemamalini, Madhukar'
'Rai, Sankappa'
'Isloor, A. M.'
'Shetty, Prakash'

_publ_section_title
;
 2-(Biphenyl-4-yl)-5-[3-(4,5,6,7-tetrahydrothieno[3,2-<i>c</i>]pyridine-5-ylsulfonyl)thiophen-2-yl]-1,3,4-oxadiazole
;
_journal_coeditor_code TK2792
_journal_issue 10
_journal_name_full 'Acta Crystallographica Section E'
_journal_page_first o2781
_journal_page_last o2782
_journal_paper_doi 10.1107/S1600536811038621
_journal_volume 67
_journal_year 2011
_chemical_formula_iupac 'C25 H19 N3 O3 S3'
_chemical_formula_moiety 'C25 H19 N3 O3 S3'
_chemical_formula_sum 'C25 H19 N3 O3 S3'
_chemical_formula_weight 505.61
_chemical_name_systematic
;
2-(Biphenyl-4-yl)-5-[3-(4,5,6,7-tetrahydrothieno[3,2-<i>c</i>]pyridine-
5-ylsulfonyl)thiophen-2-yl]-1,3,4-oxadiazole
;
_space_group_IT_number 2
_symmetry_cell_setting triclinic
_symmetry_space_group_name_Hall '-P 1'
_symmetry_space_group_name_H-M 'P -1'
_atom_sites_solution_hydrogens geom
_atom_sites_solution_primary direct
_atom_sites_solution_secondary difmap
_audit_creation_method SHELXL-97
_cell_angle_alpha 69.2530(10)
_cell_angle_beta 76.7940(10)
_cell_angle_gamma 77.4600(10)
_cell_formula_units_Z 2
_cell_length_a 7.91080(10)
_cell_length_b 12.09430(10)
_cell_length_c 12.9498(2)
_cell_measurement_reflns_used 6236
_cell_measurement_temperature 100.0(10)
_cell_measurement_theta_max 33.50
_cell_measurement_theta_min 2.67
_cell_volume 1115.30(3)
_computing_cell_refinement 'SAINT (Bruker, 2009)'
_computing_data_collection 'APEX2 (Bruker, 2009)'
_computing_data_reduction 'SAINT (Bruker, 2009)'
_computing_molecular_graphics 'SHELXTL (Sheldrick, 2008)'
_computing_publication_material 'SHELXTL (Sheldrick, 2008) and PLATON (Spek, 2009)'
_computing_structure_refinement 'SHELXTL (Sheldrick, 2008)'
_computing_structure_solution 'SHELXTL (Sheldrick, 2008)'
_diffrn_ambient_temperature 100.0(10)
_diffrn_measured_fraction_theta_full 0.989
_diffrn_measured_fraction_theta_max 0.989
_diffrn_measurement_device_type
;
Bruker SMART APEXII CCD area-detector diffractometer
;
_diffrn_measurement_method '\f and \w scans'
_diffrn_radiation_monochromator graphite
_diffrn_radiation_source 'fine-focus sealed tube'
_diffrn_radiation_type MoK\a
_diffrn_radiation_wavelength 0.71073
_diffrn_reflns_av_R_equivalents 0.0582
_diffrn_reflns_av_sigmaI/netI 0.0669
_diffrn_reflns_limit_h_max 12
_diffrn_reflns_limit_h_min -12
_diffrn_reflns_limit_k_max 18
_diffrn_reflns_limit_k_min -18
_diffrn_reflns_limit_l_max 20
_diffrn_reflns_limit_l_min -19
_diffrn_reflns_number 33050
_diffrn_reflns_theta_full 33.83
_diffrn_reflns_theta_max 33.83
_diffrn_reflns_theta_min 1.82
_diffrn_standards_number 0
_exptl_absorpt_coefficient_mu 0.368
_exptl_absorpt_correction_T_max 0.9662
_exptl_absorpt_correction_T_min 0.8885
_exptl_absorpt_correction_type multi-scan
_exptl_absorpt_process_details '(SADABS; Bruker, 2009)'
_exptl_crystal_colour colourless
_exptl_crystal_density_diffrn 1.506
_exptl_crystal_density_method 'not measured'
_exptl_crystal_description block
_exptl_crystal_F_000 524
_exptl_crystal_size_max 0.33
_exptl_crystal_size_mid 0.16
_exptl_crystal_size_min 0.09
_refine_diff_density_max 0.474
_refine_diff_density_min -0.563
_refine_ls_extinction_method none
_refine_ls_goodness_of_fit_ref 1.025
_refine_ls_hydrogen_treatment constr
_refine_ls_matrix_type full
_refine_ls_number_parameters 307
_refine_ls_number_reflns 8887
_refine_ls_number_restraints 0
_refine_ls_restrained_S_all 1.025
_refine_ls_R_factor_all 0.0928
_refine_ls_R_factor_gt 0.0529
_refine_ls_shift/su_max 0.001
_refine_ls_shift/su_mean 0.001
_refine_ls_structure_factor_coef Fsqd
_refine_ls_weighting_details 'calc w=1/[\s^2^(Fo^2^)+(0.0478P)^2^+0.3497P] where P=(Fo^2^+2Fc^2^)/3'
_refine_ls_weighting_scheme calc
_refine_ls_wR_factor_gt 0.1060
_refine_ls_wR_factor_ref 0.1216
_reflns_number_gt 5904
_reflns_number_total 8887
_reflns_threshold_expression I>2\s(I)
_cod_data_source_file tk2792.cif
_cod_data_source_block I
_cod_original_cell_volume 1115.30(2)
_cod_database_code 2232075
_cod_database_fobs_code 2232075

loop_
_symmetry_equiv_pos_as_xyz
'x, y, z'
'-x, -y, -z'

loop_
_atom_site_type_symbol
_atom_site_label
_atom_site_fract_x
_atom_site_fract_y
_atom_site_fract_z
_atom_site_U_iso_or_equiv
_atom_site_adp_type
_atom_site_calc_flag
_atom_site_refinement_flags
_atom_site_occupancy
_atom_site_symmetry_multiplicity
S S1 0.68865(5) 0.88728(4) 0.30396(4) 0.01750(9) Uani d . 1 1
S S2 0.21890(5) 1.13555(4) 0.34716(4) 0.02341(10) Uani d . 1 1
S S3 0.87479(6) 0.36589(4) 0.41597(5) 0.03181(13) Uani d . 1 1
O O1 0.72380(15) 1.15330(10) 0.22602(10) 0.0197(2) Uani d . 1 1
O O2 0.79409(15) 0.90109(11) 0.37398(11) 0.0232(3) Uani d . 1 1
O O3 0.74563(16) 0.92047(11) 0.18551(11) 0.0230(3) Uani d . 1 1
N N1 0.66367(19) 1.34718(13) 0.20268(14) 0.0253(3) Uani d . 1 1
N N2 0.51049(19) 1.29548(13) 0.25770(14) 0.0250(3) Uani d . 1 1
N N3 0.66204(18) 0.74881(12) 0.34721(12) 0.0185(3) Uani d . 1 1
C C1 1.5791(2) 1.37068(16) -0.08077(16) 0.0227(3) Uani d . 1 1
H H1A 1.5056 1.4454 -0.0869 0.027 Uiso calc R 1 1
C C2 1.7532(2) 1.36806(17) -0.13241(16) 0.0252(4) Uani d . 1 1
H H2A 1.7985 1.4409 -0.1724 0.030 Uiso calc R 1 1
C C3 1.8621(2) 1.25980(18) -0.12625(18) 0.0293(4) Uani d . 1 1
H H3A 1.9800 1.2582 -0.1643 0.035 Uiso calc R 1 1
C C4 1.7966(2) 1.15442(17) -0.06408(18) 0.0290(4) Uani d . 1 1
H H4A 1.8711 1.0801 -0.0579 0.035 Uiso calc R 1 1
C C5 1.6239(2) 1.15597(16) -0.01085(16) 0.0232(4) Uani d . 1 1
H H5A 1.5816 1.0827 0.0323 0.028 Uiso calc R 1 1
C C6 1.5102(2) 1.26432(15) -0.01967(15) 0.0201(3) Uani d . 1 1
C C7 1.3224(2) 1.26503(15) 0.03247(14) 0.0192(3) Uani d . 1 1
C C8 1.2404(2) 1.16451(16) 0.05717(16) 0.0237(4) Uani d . 1 1
H H8A 1.3061 1.0961 0.0392 0.028 Uiso calc R 1 1
C C9 1.0665(2) 1.16279(16) 0.10701(16) 0.0233(4) Uani d . 1 1
H H9A 1.0143 1.0934 0.1239 0.028 Uiso calc R 1 1
C C10 0.9670(2) 1.26333(15) 0.13265(15) 0.0197(3) Uani d . 1 1
C C11 1.0453(2) 1.36463(15) 0.10693(16) 0.0214(3) Uani d . 1 1
H H11A 0.9782 1.4338 0.1228 0.026 Uiso calc R 1 1
C C12 1.2206(2) 1.36495(15) 0.05825(15) 0.0208(3) Uani d . 1 1
H H12A 1.2727 1.4343 0.0421 0.025 Uiso calc R 1 1
C C13 0.7844(2) 1.26086(15) 0.18576(15) 0.0195(3) Uani d . 1 1
C C14 0.5534(2) 1.18253(15) 0.26865(15) 0.0197(3) Uani d . 1 1
C C15 0.4398(2) 1.09154(15) 0.31380(15) 0.0186(3) Uani d . 1 1
C C16 0.4768(2) 0.97000(15) 0.32871(15) 0.0188(3) Uani d . 1 1
C C17 0.3231(2) 0.91496(16) 0.36701(16) 0.0242(4) Uani d . 1 1
H H17A 0.3234 0.8322 0.3819 0.029 Uiso calc R 1 1
C C18 0.1748(2) 0.99439(16) 0.38000(17) 0.0256(4) Uani d . 1 1
H H18A 0.0600 0.9732 0.4046 0.031 Uiso calc R 1 1
C C19 0.6485(2) 0.67707(16) 0.46603(15) 0.0224(3) Uani d . 1 1
H H19A 0.5237 0.6786 0.5020 0.027 Uiso calc R 1 1
H H19B 0.7095 0.7098 0.5051 0.027 Uiso calc R 1 1
C C20 0.7328(2) 0.55051(15) 0.47309(16) 0.0218(3) Uani d . 1 1
C C21 0.7922(2) 0.46336(18) 0.56962(18) 0.0300(4) Uani d . 1 1
H H21A 0.7774 0.4762 0.6396 0.036 Uiso calc R 1 1
C C22 0.8730(2) 0.35916(18) 0.5505(2) 0.0353(5) Uani d . 1 1
H H22A 0.9222 0.2912 0.6051 0.042 Uiso calc R 1 1
C C23 0.7665(2) 0.51108(15) 0.38342(16) 0.0220(3) Uani d . 1 1
C C24 0.7232(2) 0.58363(15) 0.26954(16) 0.0232(4) Uani d . 1 1
H H24A 0.6660 0.5368 0.2420 0.028 Uiso calc R 1 1
H H24B 0.8321 0.6043 0.2163 0.028 Uiso calc R 1 1
C C25 0.5997(2) 0.69765(15) 0.27725(16) 0.0215(3) Uani d . 1 1
H H25A 0.5965 0.7564 0.2013 0.026 Uiso calc R 1 1
H H25B 0.4793 0.6791 0.3106 0.026 Uiso calc R 1 1

loop_
_atom_site_aniso_label
_atom_site_aniso_U_11
_atom_site_aniso_U_22
_atom_site_aniso_U_33
_atom_site_aniso_U_12
_atom_site_aniso_U_13
_atom_site_aniso_U_23
S1 0.01654(16) 0.01276(18) 0.0226(2) -0.00104(13) -0.00308(15) -0.00578(16)
S2 0.01898(18) 0.0208(2) 0.0301(3) 0.00215(15) -0.00360(17) -0.01094(19)
S3 0.0246(2) 0.0142(2) 0.0525(3) 0.00070(16) -0.0087(2) -0.0063(2)
O1 0.0199(5) 0.0135(6) 0.0258(7) -0.0021(4) -0.0021(5) -0.0078(5)
O2 0.0226(6) 0.0184(6) 0.0317(7) -0.0033(5) -0.0089(5) -0.0088(5)
O3 0.0250(6) 0.0167(6) 0.0232(7) -0.0003(5) -0.0006(5) -0.0051(5)
N1 0.0236(7) 0.0159(7) 0.0382(10) -0.0021(5) -0.0056(6) -0.0108(7)
N2 0.0219(7) 0.0157(7) 0.0392(10) -0.0024(5) -0.0043(6) -0.0118(7)
N3 0.0232(6) 0.0120(6) 0.0207(7) -0.0023(5) -0.0059(5) -0.0046(6)
C1 0.0264(8) 0.0192(8) 0.0242(9) -0.0018(6) -0.0054(7) -0.0091(7)
C2 0.0290(8) 0.0233(9) 0.0263(10) -0.0076(7) -0.0032(7) -0.0102(8)
C3 0.0225(8) 0.0309(10) 0.0386(12) -0.0037(7) -0.0016(8) -0.0184(9)
C4 0.0249(8) 0.0232(9) 0.0426(12) 0.0038(7) -0.0097(8) -0.0167(9)
C5 0.0258(8) 0.0179(8) 0.0278(10) -0.0006(6) -0.0090(7) -0.0083(7)
C6 0.0246(7) 0.0177(8) 0.0208(9) -0.0016(6) -0.0083(6) -0.0076(7)
C7 0.0242(7) 0.0156(8) 0.0177(8) -0.0027(6) -0.0055(6) -0.0042(7)
C8 0.0277(8) 0.0169(8) 0.0281(10) -0.0029(6) -0.0025(7) -0.0107(7)
C9 0.0275(8) 0.0156(8) 0.0288(10) -0.0050(6) -0.0038(7) -0.0090(7)
C10 0.0232(7) 0.0155(8) 0.0213(9) -0.0027(6) -0.0053(6) -0.0060(7)
C11 0.0255(8) 0.0126(7) 0.0260(9) -0.0008(6) -0.0057(7) -0.0062(7)
C12 0.0243(8) 0.0142(8) 0.0241(9) -0.0041(6) -0.0046(7) -0.0053(7)
C13 0.0229(7) 0.0134(7) 0.0237(9) -0.0027(6) -0.0070(6) -0.0060(7)
C14 0.0195(7) 0.0177(8) 0.0228(9) 0.0009(6) -0.0058(6) -0.0084(7)
C15 0.0192(7) 0.0165(8) 0.0204(8) -0.0003(6) -0.0035(6) -0.0075(7)
C16 0.0182(7) 0.0158(8) 0.0218(9) -0.0007(6) -0.0032(6) -0.0065(7)
C17 0.0208(7) 0.0187(8) 0.0323(10) -0.0048(6) -0.0009(7) -0.0082(8)
C18 0.0203(7) 0.0232(9) 0.0311(10) -0.0043(7) 0.0003(7) -0.0080(8)
C19 0.0258(8) 0.0191(8) 0.0216(9) -0.0048(6) -0.0029(7) -0.0052(7)
C20 0.0199(7) 0.0161(8) 0.0262(9) -0.0056(6) -0.0056(7) -0.0001(7)
C21 0.0296(9) 0.0261(10) 0.0310(11) -0.0134(7) -0.0100(8) 0.0032(8)
C22 0.0275(9) 0.0190(9) 0.0505(14) -0.0079(7) -0.0179(9) 0.0094(9)
C23 0.0174(7) 0.0134(8) 0.0328(10) -0.0033(6) -0.0038(7) -0.0042(7)
C24 0.0266(8) 0.0163(8) 0.0281(10) -0.0031(6) -0.0039(7) -0.0091(7)
C25 0.0252(8) 0.0169(8) 0.0248(9) -0.0021(6) -0.0095(7) -0.0070(7)

loop_
_atom_type_symbol
_atom_type_description
_atom_type_scat_dispersion_real
_atom_type_scat_dispersion_imag
_atom_type_scat_source
C C 0.0033 0.0016 'International Tables Vol C Tables 4.2.6.8 and 6.1.1.4'
H H 0.0000 0.0000 'International Tables Vol C Tables 4.2.6.8 and 6.1.1.4'
N N 0.0061 0.0033 'International Tables Vol C Tables 4.2.6.8 and 6.1.1.4'
O O 0.0106 0.0060 'International Tables Vol C Tables 4.2.6.8 and 6.1.1.4'
S S 0.1246 0.1234 'International Tables Vol C Tables 4.2.6.8 and 6.1.1.4'

loop_
_geom_angle_atom_site_label_1
_geom_angle_atom_site_label_2
_geom_angle_atom_site_label_3
_geom_angle
O3 S1 O2 119.80(8)
O3 S1 N3 107.36(7)
O2 S1 N3 107.62(7)
O3 S1 C16 107.66(8)
O2 S1 C16 107.45(7)
N3 S1 C16 106.22(8)
C18 S2 C15 92.10(8)
C22 S3 C23 91.92(9)
C14 O1 C13 102.72(12)
C13 N1 N2 106.34(14)
C14 N2 N1 105.78(14)
C19 N3 C25 114.76(13)
C19 N3 S1 121.74(11)
C25 N3 S1 121.27(12)
C2 C1 C6 120.71(16)
C2 C1 H1A 119.6
C6 C1 H1A 119.6
C1 C2 C3 120.59(18)
C1 C2 H2A 119.7
C3 C2 H2A 119.7
C4 C3 C2 119.14(17)
C4 C3 H3A 120.4
C2 C3 H3A 120.4
C5 C4 C3 120.74(17)
C5 C4 H4A 119.6
C3 C4 H4A 119.6
C4 C5 C6 120.89(17)
C4 C5 H5A 119.6
C6 C5 H5A 119.6
C1 C6 C5 117.87(16)
C1 C6 C7 121.56(15)
C5 C6 C7 120.56(16)
C12 C7 C8 117.65(15)
C12 C7 C6 121.74(15)
C8 C7 C6 120.61(15)
C9 C8 C7 121.50(15)
C9 C8 H8A 119.2
C7 C8 H8A 119.2
C8 C9 C10 120.02(16)
C8 C9 H9A 120.0
C10 C9 H9A 120.0
C11 C10 C9 119.27(15)
C11 C10 C13 120.89(15)
C9 C10 C13 119.84(15)
C12 C11 C10 120.28(15)
C12 C11 H11A 119.9
C10 C11 H11A 119.9
C11 C12 C7 121.25(16)
C11 C12 H12A 119.4
C7 C12 H12A 119.4
N1 C13 O1 112.21(15)
N1 C13 C10 129.83(16)
O1 C13 C10 117.95(14)
N2 C14 O1 112.94(15)
N2 C14 C15 127.56(15)
O1 C14 C15 119.40(14)
C16 C15 C14 130.54(15)
C16 C15 S2 111.12(12)
C14 C15 S2 118.16(12)
C15 C16 C17 112.11(14)
C15 C16 S1 126.07(13)
C17 C16 S1 121.82(13)
C18 C17 C16 112.37(16)
C18 C17 H17A 123.8
C16 C17 H17A 123.8
C17 C18 S2 112.29(13)
C17 C18 H18A 123.9
S2 C18 H18A 123.9
N3 C19 C20 107.80(14)
N3 C19 H19A 110.1
C20 C19 H19A 110.1
N3 C19 H19B 110.1
C20 C19 H19B 110.1
H19A C19 H19B 108.5
C23 C20 C21 113.21(17)
C23 C20 C19 122.01(16)
C21 C20 C19 124.71(17)
C22 C21 C20 112.31(19)
C22 C21 H21A 123.8
C20 C21 H21A 123.8
C21 C22 S3 111.67(16)
C21 C22 H22A 124.2
S3 C22 H22A 124.2
C20 C23 C24 125.40(15)
C20 C23 S3 110.88(14)
C24 C23 S3 123.68(13)
C23 C24 C25 108.88(14)
C23 C24 H24A 109.9
C25 C24 H24A 109.9
C23 C24 H24B 109.9
C25 C24 H24B 109.9
H24A C24 H24B 108.3
N3 C25 C24 109.48(13)
N3 C25 H25A 109.8
C24 C25 H25A 109.8
N3 C25 H25B 109.8
C24 C25 H25B 109.8
H25A C25 H25B 108.2

loop_
_geom_bond_atom_site_label_1
_geom_bond_atom_site_label_2
_geom_bond_distance
S1 O3 1.4295(13)
S1 O2 1.4350(12)
S1 N3 1.6116(14)
S1 C16 1.7793(16)
S2 C18 1.7012(19)
S2 C15 1.7138(16)
S3 C22 1.712(3)
S3 C23 1.7270(17)
O1 C14 1.3561(19)
O1 C13 1.367(2)
N1 C13 1.298(2)
N1 N2 1.409(2)
N2 C14 1.298(2)
N3 C19 1.467(2)
N3 C25 1.477(2)
C1 C2 1.386(2)
C1 C6 1.401(2)
C1 H1A 0.9500
C2 C3 1.389(3)
C2 H2A 0.9500
C3 C4 1.382(3)
C3 H3A 0.9500
C4 C5 1.382(3)
C4 H4A 0.9500
C5 C6 1.403(2)
C5 H5A 0.9500
C6 C7 1.484(2)
C7 C12 1.400(2)
C7 C8 1.405(2)
C8 C9 1.381(2)
C8 H8A 0.9500
C9 C10 1.400(2)
C9 H9A 0.9500
C10 C11 1.393(2)
C10 C13 1.453(2)
C11 C12 1.387(2)
C11 H11A 0.9500
C12 H12A 0.9500
C14 C15 1.447(2)
C15 C16 1.386(2)
C16 C17 1.417(2)
C17 C18 1.365(2)
C17 H17A 0.9500
C18 H18A 0.9500
C19 C20 1.510(2)
C19 H19A 0.9900
C19 H19B 0.9900
C20 C23 1.357(3)
C20 C21 1.419(3)
C21 C22 1.363(3)
C21 H21A 0.9500
C22 H22A 0.9500
C23 C24 1.499(3)
C24 C25 1.528(2)
C24 H24A 0.9900
C24 H24B 0.9900
C25 H25A 0.9900
C25 H25B 0.9900

loop_
_geom_hbond_atom_site_label_D
_geom_hbond_atom_site_label_H
_geom_hbond_atom_site_label_A
_geom_hbond_site_symmetry_A
_geom_hbond_distance_DH
_geom_hbond_distance_HA
_geom_hbond_distance_DA
_geom_hbond_angle_DHA
_geom_hbond_publ_flag
C24 H24A N1 1_545 0.99 2.52 3.417(2) 150 yes

loop_
_geom_torsion_atom_site_label_1
_geom_torsion_atom_site_label_2
_geom_torsion_atom_site_label_3
_geom_torsion_atom_site_label_4
_geom_torsion
C13 N1 N2 C14 -0.1(2)
O3 S1 N3 C19 163.96(12)
O2 S1 N3 C19 33.75(15)
C16 S1 N3 C19 -81.09(14)
O3 S1 N3 C25 -33.90(14)
O2 S1 N3 C25 -164.11(12)
C16 S1 N3 C25 81.06(14)
C6 C1 C2 C3 1.2(3)
C1 C2 C3 C4 -2.6(3)
C2 C3 C4 C5 1.6(3)
C3 C4 C5 C6 0.8(3)
C2 C1 C6 C5 1.2(3)
C2 C1 C6 C7 -177.54(16)
C4 C5 C6 C1 -2.2(3)
C4 C5 C6 C7 176.57(16)
C1 C6 C7 C12 -22.9(3)
C5 C6 C7 C12 158.41(17)
C1 C6 C7 C8 156.82(17)
C5 C6 C7 C8 -21.9(3)
C12 C7 C8 C9 -1.2(3)
C6 C7 C8 C9 179.15(17)
C7 C8 C9 C10 0.9(3)
C8 C9 C10 C11 0.3(3)
C8 C9 C10 C13 -179.58(17)
C9 C10 C11 C12 -1.1(3)
C13 C10 C11 C12 178.72(17)
C10 C11 C12 C7 0.8(3)
C8 C7 C12 C11 0.3(3)
C6 C7 C12 C11 179.98(16)
N2 N1 C13 O1 -0.2(2)
N2 N1 C13 C10 -179.90(17)
C14 O1 C13 N1 0.41(19)
C14 O1 C13 C10 -179.86(15)
C11 C10 C13 N1 10.6(3)
C9 C10 C13 N1 -169.55(18)
C11 C10 C13 O1 -169.08(15)
C9 C10 C13 O1 10.8(2)
N1 N2 C14 O1 0.4(2)
N1 N2 C14 C15 -175.96(17)
C13 O1 C14 N2 -0.48(19)
C13 O1 C14 C15 176.18(15)
N2 C14 C15 C16 -179.39(18)
O1 C14 C15 C16 4.5(3)
N2 C14 C15 S2 5.9(3)
O1 C14 C15 S2 -170.19(12)
C18 S2 C15 C16 -0.32(14)
C18 S2 C15 C14 175.35(15)
C14 C15 C16 C17 -174.82(18)
S2 C15 C16 C17 0.16(19)
C14 C15 C16 S1 5.0(3)
S2 C15 C16 S1 179.99(10)
O3 S1 C16 C15 -71.56(17)
O2 S1 C16 C15 58.74(17)
N3 S1 C16 C15 173.69(15)
O3 S1 C16 C17 108.25(16)
O2 S1 C16 C17 -121.45(15)
N3 S1 C16 C17 -6.50(17)
C15 C16 C17 C18 0.1(2)
S1 C16 C17 C18 -179.69(14)
C16 C17 C18 S2 -0.4(2)
C15 S2 C18 C17 0.41(16)
C25 N3 C19 C20 50.82(18)
S1 N3 C19 C20 -145.95(12)
N3 C19 C20 C23 -16.1(2)
N3 C19 C20 C21 160.65(16)
C23 C20 C21 C22 0.9(2)
C19 C20 C21 C22 -176.09(16)
C20 C21 C22 S3 -0.7(2)
C23 S3 C22 C21 0.29(15)
C21 C20 C23 C24 -178.48(16)
C19 C20 C23 C24 -1.4(3)
C21 C20 C23 S3 -0.71(19)
C19 C20 C23 S3 176.41(13)
C22 S3 C23 C20 0.25(14)
C22 S3 C23 C24 178.07(15)
C20 C23 C24 C25 -12.7(2)
S3 C23 C24 C25 169.83(12)
C19 N3 C25 C24 -67.81(18)
S1 N3 C25 C24 128.87(14)
C23 C24 C25 N3 43.51(19)

loop_
_cod_related_entry_id
_cod_related_entry_database
_cod_related_entry_code
1 ChemSpider 30657077
